data_4104457
loop_
_publ_author_name
'Antje Meltzer'
'Carsten Pr\"asang'
'Matthias Driess'

_publ_contact_author_address
;Technische Universit\"at Berlin,
Institute of Chemistry
Strasse des 17. Juni 136, D-10623 Berlin, Germany
;
_publ_contact_author_email matthias.driess@tu-berlin.de
_publ_contact_author_fax +49(0)30-314-29732
_publ_contact_author_name 'Matthias Driess'
_publ_contact_author_phone +49(0)30-314-29731
_publ_section_title
;
 Diketiminate Silicon(II) and Related NHSi Ligands Generated in the
 Coordination Sphere of Nickel(0)
;
_journal_name_full 'Journal of the American Chemical Society'
_journal_page_first 7232
_journal_page_last 7233
_journal_paper_doi 10.1021/ja9026727
_journal_volume 131
_journal_year 2009
_chemical_formula_moiety 'C32 H42 N2 Ni O4 Si'
_chemical_formula_sum 'C32 H42 N2 Ni O4 Si'
_chemical_formula_weight 605.48
_chemical_name_common HLSi(OH)-Ni(CO)3
_chemical_name_systematic
; 
 ? 
;
_space_group_IT_number 11
_symmetry_cell_setting monoclinic
_symmetry_space_group_name_Hall '-P 2yb'
_symmetry_space_group_name_H-M 'P 1 21/m 1'
_atom_sites_solution_hydrogens geom
_atom_sites_solution_primary direct
_atom_sites_solution_secondary difmap
_audit_creation_method SHELXL-97
_cell_angle_alpha 90.00
_cell_angle_beta 112.839(6)
_cell_angle_gamma 90.00
_cell_formula_units_Z 2
_cell_length_a 8.8617(5)
_cell_length_b 20.0470(8)
_cell_length_c 9.7565(4)
_cell_measurement_reflns_used 2638
_cell_measurement_temperature 150(2)
_cell_measurement_theta_max 28.8916
_cell_measurement_theta_min 3.0358
_cell_volume 1597.36(15)
_computing_cell_refinement
;
CrysAlis RED, Oxford Diffraction Ltd.,
Version 1.171.32.5 (release 08-05-2007 CrysAlis171 .NET)
(compiled May  8 2007,13:10:02)
;
_computing_data_collection
;
CrysAlis CCD, Oxford Diffraction Ltd.,
Version 1.171.32.5 (release 08-05-2007 CrysAlis171 .NET)
(compiled May  8 2007,13:10:02)
;
_computing_data_reduction
;
CrysAlis RED, Oxford Diffraction Ltd.,
Version 1.171.32.5 (release 08-05-2007 CrysAlis171 .NET)
(compiled May  8 2007,13:10:02)
;
_computing_publication_material 'SHELXL-97 (Sheldrick, 1997)'
_computing_structure_refinement 'SHELXL-97 (Sheldrick, 1997)'
_computing_structure_solution 'SHELXS-97 (Sheldrick, 1990)'
_diffrn_ambient_temperature 150(2)
_diffrn_detector_area_resol_mean 16.3031
_diffrn_measured_fraction_theta_full 0.996
_diffrn_measured_fraction_theta_max 0.996
_diffrn_measurement_device_type 'Oxford Diffraction Xcalibur S Sapphire'
_diffrn_measurement_method \w
_diffrn_radiation_monochromator graphite
_diffrn_radiation_source 'Enhance (Mo) X-ray Source'
_diffrn_radiation_type MoK\a
_diffrn_radiation_wavelength 0.71073
_diffrn_reflns_av_R_equivalents 0.0439
_diffrn_reflns_av_sigmaI/netI 0.1061
_diffrn_reflns_limit_h_max 9
_diffrn_reflns_limit_h_min -10
_diffrn_reflns_limit_k_max 23
_diffrn_reflns_limit_k_min -19
_diffrn_reflns_limit_l_max 11
_diffrn_reflns_limit_l_min -10
_diffrn_reflns_number 8739
_diffrn_reflns_theta_full 25.00
_diffrn_reflns_theta_max 25.00
_diffrn_reflns_theta_min 3.04
_exptl_absorpt_coefficient_mu 0.682
_exptl_absorpt_correction_type none
_exptl_crystal_colour colourless
_exptl_crystal_density_diffrn 1.259
_exptl_crystal_description block
_exptl_crystal_F_000 644
_exptl_crystal_size_max 0.2
_exptl_crystal_size_mid 0.13
_exptl_crystal_size_min 0.1
_refine_diff_density_max 0.967
_refine_diff_density_min -0.786
_refine_diff_density_rms 0.060
_refine_ls_extinction_method none
_refine_ls_goodness_of_fit_ref 0.899
_refine_ls_hydrogen_treatment constr
_refine_ls_matrix_type full
_refine_ls_number_parameters 196
_refine_ls_number_reflns 2896
_refine_ls_number_restraints 0
_refine_ls_restrained_S_all 0.899
_refine_ls_R_factor_all 0.0803
_refine_ls_R_factor_gt 0.0425
_refine_ls_shift/su_max 0.000
_refine_ls_shift/su_mean 0.000
_refine_ls_structure_factor_coef Fsqd
_refine_ls_weighting_details 'calc w=1/[\s^2^(Fo^2^)+(0.0483P)^2^+0.0000P] where P=(Fo^2^+2Fc^2^)/3'
_refine_ls_weighting_scheme calc
_refine_ls_wR_factor_gt 0.0895
_refine_ls_wR_factor_ref 0.0971
_reflns_number_gt 1666
_reflns_number_total 2896
_reflns_threshold_expression >2sigma(I)
_cod_data_source_file ja9026727_si_002.cif
_cod_data_source_block m14
_cod_original_cell_volume 1597.36(13)
_cod_database_code 4104457

loop_
_symmetry_equiv_pos_as_xyz
'x, y, z'
'-x, y+1/2, -z'
'-x, -y, -z'
'x, -y-1/2, z'

loop_
_atom_site_label
_atom_site_type_symbol
_atom_site_fract_x
_atom_site_fract_y
_atom_site_fract_z
_atom_site_U_iso_or_equiv
_atom_site_adp_type
_atom_site_occupancy
_atom_site_symmetry_multiplicity
_atom_site_calc_flag
_atom_site_refinement_flags
Ni1 Ni 0.43374(7) 0.2500 0.45854(6) 0.0298(2) Uani 1 2 d S
Si1 Si 0.52070(17) 0.2500 0.27142(14) 0.0373(4) Uani 1 2 d S
N1 N 0.4789(2) 0.18286(12) 0.1382(2) 0.0203(6) Uani 1 1 d .
C1 C 0.5143(4) 0.12769(15) -0.0730(3) 0.0337(8) Uani 1 1 d .
H1A H 0.6143 0.1024 -0.0182 0.051 Uiso 1 1 calc R
H1B H 0.5133 0.1409 -0.1701 0.051 Uiso 1 1 calc R
H1C H 0.4185 0.0998 -0.0874 0.051 Uiso 1 1 calc R
C2 C 0.5092(3) 0.18800(16) 0.0124(3) 0.0252(7) Uani 1 1 d .
C3 C 0.5325(5) 0.2500 -0.0394(4) 0.0283(11) Uani 1 2 d S
H3 H 0.5684 0.2500 -0.1193 0.043 Uiso 1 2 calc SR
C6 C 0.4300(3) 0.11795(15) 0.1746(3) 0.0224(7) Uani 1 1 d .
C7 C 0.5503(3) 0.07247(16) 0.2593(3) 0.0249(7) Uani 1 1 d .
C8 C 0.4975(4) 0.01235(16) 0.2967(3) 0.0320(8) Uani 1 1 d .
H8 H 0.5763 -0.0185 0.3579 0.048 Uiso 1 1 calc R
C9 C 0.3340(4) -0.00350(16) 0.2473(3) 0.0368(9) Uani 1 1 d .
H9 H 0.3007 -0.0453 0.2719 0.055 Uiso 1 1 calc R
C10 C 0.2188(4) 0.04181(17) 0.1615(3) 0.0338(8) Uani 1 1 d .
H10 H 0.1061 0.0304 0.1267 0.051 Uiso 1 1 calc R
C11 C 0.2629(4) 0.10369(16) 0.1247(3) 0.0275(8) Uani 1 1 d .
C12 C 0.7331(3) 0.08607(16) 0.3102(3) 0.0288(8) Uani 1 1 d .
H12 H 0.7480 0.1274 0.2596 0.043 Uiso 1 1 calc R
C13 C 0.8212(4) 0.02813(17) 0.2681(4) 0.0436(9) Uani 1 1 d .
H13A H 0.8120 -0.0124 0.3204 0.065 Uiso 1 1 calc R
H13B H 0.9371 0.0394 0.2967 0.065 Uiso 1 1 calc R
H13C H 0.7707 0.0206 0.1605 0.065 Uiso 1 1 calc R
C14 C 0.8124(4) 0.09729(19) 0.4793(3) 0.0450(10) Uani 1 1 d .
H14A H 0.7519 0.1319 0.5076 0.068 Uiso 1 1 calc R
H14B H 0.9263 0.1115 0.5071 0.068 Uiso 1 1 calc R
H14C H 0.8097 0.0556 0.5308 0.068 Uiso 1 1 calc R
C15 C 0.1326(4) 0.15195(17) 0.0315(3) 0.0348(8) Uani 1 1 d .
H15 H 0.1830 0.1974 0.0482 0.052 Uiso 1 1 calc R
C16 C -0.0149(4) 0.1550(2) 0.0728(4) 0.0704(13) Uani 1 1 d .
H16A H -0.0765 0.1132 0.0442 0.106 Uiso 1 1 calc R
H16C H -0.0852 0.1923 0.0206 0.106 Uiso 1 1 calc R
H16B H 0.0213 0.1615 0.1804 0.106 Uiso 1 1 calc R
C17 C 0.0760(5) 0.1370(2) -0.1333(4) 0.0783(15) Uani 1 1 d .
H17A H 0.1689 0.1408 -0.1636 0.118 Uiso 1 1 calc R
H17B H -0.0093 0.1688 -0.1899 0.118 Uiso 1 1 calc R
H17C H 0.0317 0.0916 -0.1529 0.118 Uiso 1 1 calc R
C31 C 0.6257(7) 0.2500 0.6132(5) 0.0399(13) Uani 1 2 d S
C32 C 0.3213(4) 0.1756(2) 0.4604(3) 0.0404(9) Uani 1 1 d .
O1 O 0.7499(4) 0.2500 0.7084(4) 0.0629(12) Uani 1 2 d S
O2 O 0.2534(3) 0.12918(14) 0.4700(3) 0.0658(8) Uani 1 1 d .
O4 O 0.7358(3) 0.2500 0.3270(3) 0.0499(9) Uani 1 2 d S
H40 H 0.7800 0.2641 0.4147 0.060 Uiso 0.50 1 calc PR

loop_
_atom_site_aniso_label
_atom_site_aniso_U_11
_atom_site_aniso_U_22
_atom_site_aniso_U_33
_atom_site_aniso_U_23
_atom_site_aniso_U_13
_atom_site_aniso_U_12
Ni1 0.0364(4) 0.0306(4) 0.0260(3) 0.000 0.0160(3) 0.000
Si1 0.0661(10) 0.0214(8) 0.0349(7) 0.000 0.0312(7) 0.000
N1 0.0231(13) 0.0212(16) 0.0174(12) -0.0014(11) 0.0085(10) -0.0011(11)
C1 0.039(2) 0.030(2) 0.0351(18) -0.0088(16) 0.0171(15) -0.0031(17)
C2 0.0209(16) 0.025(2) 0.0304(17) -0.0012(15) 0.0108(13) 0.0012(15)
C3 0.037(3) 0.032(3) 0.022(2) 0.000 0.018(2) 0.000
C6 0.0245(19) 0.0176(19) 0.0278(16) -0.0056(14) 0.0129(14) -0.0026(15)
C7 0.0324(19) 0.023(2) 0.0244(16) -0.0006(15) 0.0160(14) 0.0007(16)
C8 0.041(2) 0.027(2) 0.0322(18) 0.0059(16) 0.0181(15) 0.0070(17)
C9 0.052(2) 0.021(2) 0.049(2) 0.0025(17) 0.0322(18) -0.0025(19)
C10 0.033(2) 0.031(2) 0.0435(19) -0.0090(18) 0.0216(17) -0.0080(18)
C11 0.0276(19) 0.022(2) 0.0338(17) -0.0084(15) 0.0130(15) -0.0022(16)
C12 0.0307(19) 0.028(2) 0.0282(17) 0.0019(15) 0.0115(14) 0.0031(16)
C13 0.046(2) 0.037(2) 0.054(2) 0.0073(19) 0.0256(18) 0.0114(19)
C14 0.040(2) 0.055(3) 0.0331(19) -0.0002(18) 0.0072(16) 0.0112(19)
C15 0.0268(18) 0.028(2) 0.046(2) -0.0039(17) 0.0101(16) -0.0026(16)
C16 0.039(2) 0.113(4) 0.061(3) 0.015(3) 0.022(2) 0.032(2)
C17 0.073(3) 0.106(4) 0.051(3) 0.029(3) 0.018(2) 0.046(3)
C31 0.055(3) 0.048(4) 0.028(3) 0.000 0.028(3) 0.000
C32 0.048(2) 0.052(3) 0.0257(17) 0.0036(18) 0.0201(16) 0.002(2)
O1 0.042(2) 0.095(4) 0.040(2) 0.000 0.0033(18) 0.000
O2 0.085(2) 0.056(2) 0.0666(18) 0.0047(16) 0.0403(16) -0.0284(17)
O4 0.049(2) 0.048(3) 0.051(2) 0.000 0.0179(17) 0.000

loop_
_atom_type_symbol
_atom_type_description
_atom_type_scat_dispersion_real
_atom_type_scat_dispersion_imag
_atom_type_scat_source
C C 0.0033 0.0016 'International Tables Vol C Tables 4.2.6.8 and 6.1.1.4'
H H 0.0000 0.0000 'International Tables Vol C Tables 4.2.6.8 and 6.1.1.4'
N N 0.0061 0.0033 'International Tables Vol C Tables 4.2.6.8 and 6.1.1.4'
O O 0.0106 0.0060 'International Tables Vol C Tables 4.2.6.8 and 6.1.1.4'
Si Si 0.0817 0.0704 'International Tables Vol C Tables 4.2.6.8 and 6.1.1.4'
Ni Ni 0.3393 1.1124 'International Tables Vol C Tables 4.2.6.8 and 6.1.1.4'

loop_
_geom_angle_atom_site_label_1
_geom_angle_atom_site_label_2
_geom_angle_atom_site_label_3
_geom_angle
_geom_angle_site_symmetry_1
_geom_angle_site_symmetry_3
C31 Ni1 C32 109.99(12) . .
C31 Ni1 C32 109.99(12) . 4_565
C32 Ni1 C32 112.1(2) . 4_565
C31 Ni1 Si1 99.94(14) . .
C32 Ni1 Si1 112.07(10) . .
C32 Ni1 Si1 112.07(10) 4_565 .
O4 Si1 N1 96.66(10) . .
O4 Si1 N1 96.66(10) . 4_565
N1 Si1 N1 96.30(15) . 4_565
O4 Si1 Ni1 114.92(12) . .
N1 Si1 Ni1 123.17(8) . .
N1 Si1 Ni1 123.17(8) 4_565 .
C2 N1 C6 118.0(2) . .
C2 N1 Si1 122.4(2) . .
C6 N1 Si1 119.10(16) . .
N1 C2 C3 120.4(3) . .
N1 C2 C1 120.5(3) . .
C3 C2 C1 119.1(3) . .
C2 C3 C2 127.3(4) . 4_565
C11 C6 C7 122.2(3) . .
C11 C6 N1 118.2(3) . .
C7 C6 N1 119.6(2) . .
C8 C7 C6 117.5(3) . .
C8 C7 C12 119.5(3) . .
C6 C7 C12 123.0(3) . .
C9 C8 C7 121.6(3) . .
C8 C9 C10 119.4(3) . .
C9 C10 C11 121.9(3) . .
C10 C11 C6 117.3(3) . .
C10 C11 C15 120.1(3) . .
C6 C11 C15 122.6(3) . .
C7 C12 C14 111.2(2) . .
C7 C12 C13 111.3(3) . .
C14 C12 C13 109.1(2) . .
C11 C15 C16 113.8(3) . .
C11 C15 C17 111.9(3) . .
C16 C15 C17 109.0(3) . .
O1 C31 Ni1 177.9(4) . .
O2 C32 Ni1 176.1(3) . .

loop_
_geom_bond_atom_site_label_1
_geom_bond_atom_site_label_2
_geom_bond_distance
_geom_bond_site_symmetry_2
Ni1 C31 1.782(5) .
Ni1 C32 1.798(4) .
Ni1 C32 1.798(4) 4_565
Ni1 Si1 2.2403(12) .
Si1 O4 1.768(3) .
Si1 N1 1.807(2) .
Si1 N1 1.807(2) 4_565
N1 C2 1.358(3) .
N1 C6 1.459(3) .
C1 C2 1.479(4) .
C2 C3 1.387(3) .
C3 C2 1.387(3) 4_565
C6 C11 1.397(4) .
C6 C7 1.403(4) .
C7 C8 1.392(4) .
C7 C12 1.523(4) .
C8 C9 1.375(4) .
C9 C10 1.380(4) .
C10 C11 1.389(4) .
C11 C15 1.510(4) .
C12 C14 1.538(4) .
C12 C13 1.542(4) .
C15 C16 1.512(4) .
C15 C17 1.517(4) .
C31 O1 1.132(5) .
C32 O2 1.132(4) .
